data_4002433
loop_
_publ_author_name
'Wojdel, J.C.'
'Zwijnenburg, M.A.'
'Bromley, S.T.'

_publ_section_title
;
 Magic silica clusters as nanoscale building units for
 super-(tris)tetrahedral materials
;
_journal_name_full 'Chemistry of Materials (1,1989-)'
_journal_page_first 1464
_journal_page_last 1469
_journal_volume 18
_journal_year 2006
_chemical_formula_sum 'O2 Si'
_chemical_name_systematic 'Si O2'
_space_group_IT_number 44
_symmetry_space_group_name_Hall 'I 2 -2'
_symmetry_space_group_name_H-M 'I m m 2'
_cell_angle_alpha 90
_cell_angle_beta 90
_cell_angle_gamma 90
_cell_formula_units_Z 32
_cell_length_a 17.813
_cell_length_b 17.675
_cell_length_c 17.834
_cell_volume 5614.942
_citation_journal_id_ASTM CMATEX
_cod_data_source_file Wojdel_CMATEX_2006_820.cif
_cod_data_source_block O2Si1
_cod_original_cell_volume 5614.941
_cod_original_formula_sum 'O2 Si1'
_cod_database_code 4002433

loop_
_symmetry_equiv_pos_as_xyz
x,y,z
-x,-y,z
-x,y,z
x,-y,z
x+1/2,y+1/2,z+1/2
-x+1/2,-y+1/2,z+1/2
-x+1/2,y+1/2,z+1/2
x+1/2,-y+1/2,z+1/2

loop_
_atom_site_label
_atom_site_type_symbol
_atom_site_fract_x
_atom_site_fract_y
_atom_site_fract_z
_atom_site_occupancy
_atom_site_U_iso_or_equiv
O2 O-2 0.58 0 0.332 1 0.0
O7 O-2 0.422 0.345 0.184 1 0.0
O1 O-2 0.573 0.149 0.323 1 0.0
Si1 Si+4 0.577 0.077 0.38 1 0.0
Si5 Si+4 0.802 0 0.54 1 0.0
O3 O-2 0.648 0.073 0.437 1 0.0
O9 O-2 0.5 0.414 0.079 1 0.0
Si4 Si+4 0.5 0.301 0.215 1 0.0
O4 O-2 0.5 0.08 0.428 1 0.0
O11 O-2 0.285 0 0.559 1 0.0
Si3 Si+4 0.693 0 0.467 1 0.0
O6 O-2 0.785 0 0.448 1 0.0
O12 O-2 0 0.708 0.699 1 0.0
Si6 Si+4 0.418 0.417 0.127 1 0.0
O10 O-2 0.415 0.5 0.175 1 0.0
O5 O-2 0.5 0.286 0.308 1 0.0
O8 O-2 0.846 0.073 0.57 1 0.0
Si2 Si+4 0.5 0.193 0.292 1 0.0
